data_7239369
loop_
_publ_author_name
'Kovach, James'
'Brennessel, William W.'
'Jones, William D.'

_publ_section_title
;
 Bisindolines from the reaction of 3,5-dimethoxyaniline with vicinal
 diones
;
_journal_issue 3
_journal_name_full 'RSC Adv.'
_journal_page_first 1401
_journal_paper_doi 10.1039/C3RA45350B
_journal_volume 4
_journal_year 2014
_chemical_formula_moiety 'C20 H24 N2 O4'
_chemical_formula_sum 'C20 H24 N2 O4'
_chemical_formula_weight 356.41
_chemical_name_common jonjk13
_space_group_IT_number 2
_space_group_name_Hall '-P 1'
_space_group_name_H-M_alt 'P -1'
_symmetry_cell_setting triclinic
_symmetry_space_group_name_H-M 'P -1'
_atom_sites_solution_hydrogens geom
_atom_sites_solution_primary direct
_atom_sites_solution_secondary difmap
_audit_creation_method SHELXL-97
_cell_angle_alpha 99.573(2)
_cell_angle_beta 108.832(2)
_cell_angle_gamma 97.267(2)
_cell_formula_units_Z 4
_cell_length_a 10.5300(12)
_cell_length_b 12.5823(15)
_cell_length_c 15.1214(18)
_cell_measurement_reflns_used 3974
_cell_measurement_temperature 100.0(1)
_cell_measurement_theta_max 32.85
_cell_measurement_theta_min 2.45
_cell_volume 1834.6(4)
_computing_cell_refinement 'SAINT (Bruker, 2006)'
_computing_data_collection 'APEX2 (Bruker, 2006)'
_computing_data_reduction 'SAINT (Bruker, 2006)'
_computing_molecular_graphics 'SHELXTL (Bruker, 2000)'
_computing_publication_material 'SHELXTL (Bruker, 2000)'
_computing_structure_refinement 'SHELXL-97 (Sheldrick, 1997)'
_computing_structure_solution 'SIR97 (Altomare et al., 1999)'
_diffrn_ambient_temperature 100.0(1)
_diffrn_measured_fraction_theta_full 0.991
_diffrn_measured_fraction_theta_max 0.991
_diffrn_measurement_device_type 'Bruker SMART APEX II CCD Platform'
_diffrn_measurement_method 'area detector, \w scans per \f'
_diffrn_radiation_monochromator graphite
_diffrn_radiation_source 'fine-focus sealed tube'
_diffrn_radiation_type MoK\a
_diffrn_radiation_wavelength 0.71073
_diffrn_reflns_av_R_equivalents 0.0297
_diffrn_reflns_av_sigmaI/netI 0.0358
_diffrn_reflns_limit_h_max 15
_diffrn_reflns_limit_h_min -15
_diffrn_reflns_limit_k_max 18
_diffrn_reflns_limit_k_min -18
_diffrn_reflns_limit_l_max 22
_diffrn_reflns_limit_l_min -22
_diffrn_reflns_number 31906
_diffrn_reflns_theta_full 31.51
_diffrn_reflns_theta_max 31.51
_diffrn_reflns_theta_min 1.67
_exptl_absorpt_coefficient_mu 0.090
_exptl_absorpt_correction_T_max 0.9875
_exptl_absorpt_correction_T_min 0.9579
_exptl_absorpt_correction_type multi-scan
_exptl_absorpt_process_details 'SADABS (Blessing, 1995)'
_exptl_crystal_colour colorless
_exptl_crystal_density_diffrn 1.290
_exptl_crystal_density_method 'not measured'
_exptl_crystal_description block
_exptl_crystal_F_000 760
_exptl_crystal_size_max 0.48
_exptl_crystal_size_mid 0.28
_exptl_crystal_size_min 0.14
_refine_diff_density_max 0.380
_refine_diff_density_min -0.372
_refine_diff_density_rms 0.049
_refine_ls_extinction_method none
_refine_ls_goodness_of_fit_ref 1.033
_refine_ls_hydrogen_treatment refall
_refine_ls_matrix_type full
_refine_ls_number_parameters 661
_refine_ls_number_reflns 12131
_refine_ls_number_restraints 0
_refine_ls_restrained_S_all 1.033
_refine_ls_R_factor_all 0.0583
_refine_ls_R_factor_gt 0.0429
_refine_ls_shift/su_max 0.001
_refine_ls_shift/su_mean 0.000
_refine_ls_structure_factor_coef Fsqd
_refine_ls_weighting_details 'calc w=1/[\s^2^(Fo^2^)+(0.0624P)^2^+0.3079P] where P=(Fo^2^+2Fc^2^)/3'
_refine_ls_weighting_scheme calc
_refine_ls_wR_factor_gt 0.1102
_refine_ls_wR_factor_ref 0.1208
_reflns_number_gt 9371
_reflns_number_total 12131
_reflns_threshold_expression >2sigma(I)
_cod_data_source_file c3ra45350b.txt
_cod_data_source_block 1-P-1
_cod_original_sg_symbol_H-M P-1
_cod_database_code 7239369

loop_
_symmetry_equiv_pos_as_xyz
'x, y, z'
'-x, -y, -z'

loop_
_atom_site_label
_atom_site_type_symbol
_atom_site_fract_x
_atom_site_fract_y
_atom_site_fract_z
_atom_site_U_iso_or_equiv
_atom_site_adp_type
_atom_site_occupancy
_atom_site_symmetry_multiplicity
_atom_site_calc_flag
O1A O 0.75025(8) 0.28009(6) 0.79280(6) 0.02078(16) Uani 1 1 d
O2A O 0.71440(7) -0.00090(6) 0.52741(5) 0.01765(14) Uani 1 1 d
O3A O 0.03955(8) 0.29928(6) 0.63585(6) 0.02198(16) Uani 1 1 d
O4A O 0.13152(7) -0.05784(6) 0.66937(6) 0.02083(15) Uani 1 1 d
N1A N 0.44423(9) -0.04461(7) 0.73572(6) 0.01604(16) Uani 1 1 d
H1A H 0.3708(15) -0.0899(12) 0.6912(10) 0.022(3) Uiso 1 1 d
N2A N 0.48116(9) 0.23732(7) 0.84175(6) 0.01667(16) Uani 1 1 d
H2A H 0.5312(15) 0.2999(12) 0.8407(10) 0.025(3) Uiso 1 1 d
C1A C 0.41128(10) 0.04066(8) 0.80111(7) 0.01567(18) Uani 1 1 d
C2A C 0.54029(10) 0.13676(8) 0.83671(7) 0.01539(17) Uani 1 1 d
C3A C 0.59475(9) 0.11365(8) 0.75553(7) 0.01447(17) Uani 1 1 d
C4A C 0.53614(9) 0.00860(8) 0.69979(7) 0.01449(17) Uani 1 1 d
C5A C 0.34705(10) 0.21093(8) 0.77620(7) 0.01609(18) Uani 1 1 d
C6A C 0.30060(10) 0.09815(8) 0.75096(7) 0.01544(17) Uani 1 1 d
C7A C 0.37778(11) -0.00768(10) 0.87873(8) 0.0207(2) Uani 1 1 d
H7A H 0.2899(14) -0.0621(12) 0.8494(10) 0.023(3) Uiso 1 1 d
H7B H 0.4516(15) -0.0444(12) 0.9113(10) 0.025(4) Uiso 1 1 d
H7C H 0.3676(15) 0.0503(13) 0.9254(11) 0.029(4) Uiso 1 1 d
C8A C 0.64789(11) 0.13654(9) 0.93235(7) 0.0200(2) Uani 1 1 d
H8A H 0.7256(16) 0.1935(13) 0.9450(11) 0.033(4) Uiso 1 1 d
H8B H 0.6117(15) 0.1477(12) 0.9853(11) 0.028(4) Uiso 1 1 d
H8C H 0.6779(15) 0.0640(13) 0.9314(11) 0.030(4) Uiso 1 1 d
C9A C 0.69405(10) 0.17757(8) 0.73381(7) 0.01539(17) Uani 1 1 d
C10A C 0.73025(10) 0.13724(8) 0.65583(7) 0.01601(18) Uani 1 1 d
H10A H 0.7957(15) 0.1791(12) 0.6369(11) 0.029(4) Uiso 1 1 d
C11A C 0.66989(10) 0.03005(8) 0.60156(7) 0.01486(17) Uani 1 1 d
C12A C 0.57303(10) -0.03702(8) 0.62292(7) 0.01538(17) Uani 1 1 d
H12A H 0.5300(13) -0.1116(11) 0.5859(9) 0.016(3) Uiso 1 1 d
C13A C 0.86017(14) 0.34128(10) 0.77488(11) 0.0327(3) Uani 1 1 d
H13A H 0.8864(17) 0.4099(14) 0.8225(12) 0.041(4) Uiso 1 1 d
H13B H 0.9346(17) 0.3013(13) 0.7838(12) 0.038(4) Uiso 1 1 d
H13C H 0.8240(17) 0.3597(13) 0.7076(13) 0.040(4) Uiso 1 1 d
C14A C 0.66693(11) -0.11312(9) 0.47620(8) 0.01878(19) Uani 1 1 d
H14A H 0.7113(13) -0.1223(11) 0.4282(10) 0.018(3) Uiso 1 1 d
H14B H 0.6960(15) -0.1616(12) 0.5216(11) 0.026(4) Uiso 1 1 d
H14C H 0.5672(15) -0.1323(11) 0.4439(10) 0.023(3) Uiso 1 1 d
C15A C 0.26427(10) 0.28382(8) 0.74066(7) 0.01756(18) Uani 1 1 d
H15A H 0.2990(14) 0.3623(12) 0.7582(10) 0.023(3) Uiso 1 1 d
C16A C 0.13138(10) 0.23758(9) 0.67815(7) 0.01765(18) Uani 1 1 d
C17A C 0.08007(10) 0.12391(9) 0.65258(7) 0.01793(19) Uani 1 1 d
H17A H -0.0115(15) 0.0967(12) 0.6094(11) 0.027(4) Uiso 1 1 d
C18A C 0.16642(10) 0.05445(8) 0.69009(7) 0.01639(18) Uani 1 1 d
C19A C 0.08572(13) 0.41536(10) 0.66086(10) 0.0273(2) Uani 1 1 d
H19A H 0.0075(16) 0.4437(12) 0.6254(11) 0.029(4) Uiso 1 1 d
H19B H 0.1143(15) 0.4450(12) 0.7308(11) 0.027(4) Uiso 1 1 d
H19C H 0.1628(16) 0.4367(13) 0.6401(12) 0.034(4) Uiso 1 1 d
C20A C -0.00921(11) -0.10602(10) 0.61778(9) 0.0255(2) Uani 1 1 d
H20A H -0.0162(17) -0.1871(14) 0.6122(12) 0.038(4) Uiso 1 1 d
H20B H -0.0675(16) -0.0773(13) 0.6490(12) 0.035(4) Uiso 1 1 d
H20C H -0.0390(15) -0.0896(12) 0.5533(12) 0.030(4) Uiso 1 1 d
O1B O 0.06698(8) 0.40706(6) 0.08349(6) 0.02204(16) Uani 1 1 d
O2B O -0.03216(8) 0.04752(6) 0.13510(6) 0.02488(17) Uani 1 1 d
O3B O 0.60907(11) 0.65231(7) 0.51479(7) 0.0380(2) Uani 1 1 d
O4B O 0.67133(9) 0.30246(7) 0.35783(6) 0.02844(18) Uani 1 1 d
N1B N 0.42701(9) 0.22143(7) 0.16029(7) 0.01862(17) Uani 1 1 d
H1B H 0.4739(18) 0.1847(14) 0.1987(13) 0.041(4) Uiso 1 1 d
N2B N 0.38831(10) 0.50022(7) 0.17516(7) 0.02207(18) Uani 1 1 d
H2B H 0.3158(17) 0.5307(13) 0.1691(12) 0.034(4) Uiso 1 1 d
C1B C 0.48628(10) 0.33732(8) 0.17200(7) 0.01818(19) Uani 1 1 d
C2B C 0.35924(11) 0.38633(8) 0.11818(8) 0.01897(19) Uani 1 1 d
C3B C 0.24388(10) 0.30783(8) 0.12693(7) 0.01742(18) Uani 1 1 d
C4B C 0.28960(10) 0.21330(8) 0.14967(7) 0.01689(18) Uani 1 1 d
C5B C 0.46953(11) 0.50137(9) 0.26940(8) 0.0213(2) Uani 1 1 d
C6B C 0.52879(11) 0.40808(8) 0.27250(8) 0.0198(2) Uani 1 1 d
C7B C 0.60379(12) 0.34727(10) 0.13381(9) 0.0235(2) Uani 1 1 d
H7D H 0.6788(15) 0.3147(12) 0.1731(11) 0.029(4) Uiso 1 1 d
H7E H 0.5749(15) 0.3075(12) 0.0667(11) 0.026(4) Uiso 1 1 d
H7F H 0.6402(15) 0.4265(13) 0.1398(11) 0.030(4) Uiso 1 1 d
C8B C 0.33755(13) 0.38579(10) 0.01328(9) 0.0252(2) Uani 1 1 d
H8D H 0.2502(16) 0.4119(13) -0.0164(11) 0.034(4) Uiso 1 1 d
H8E H 0.4150(17) 0.4328(13) 0.0078(11) 0.036(4) Uiso 1 1 d
H8F H 0.3302(16) 0.3111(14) -0.0233(12) 0.036(4) Uiso 1 1 d
C9B C 0.10631(10) 0.31232(8) 0.10782(7) 0.01786(19) Uani 1 1 d
C10B C 0.01678(11) 0.22433(9) 0.11305(8) 0.01968(19) Uani 1 1 d
H10B H -0.0807(16) 0.2245(12) 0.1001(11) 0.030(4) Uiso 1 1 d
C11B C 0.06600(11) 0.12981(8) 0.13511(7) 0.01866(19) Uani 1 1 d
C12B C 0.20283(11) 0.12246(8) 0.15473(7) 0.01840(19) Uani 1 1 d
H12B H 0.2364(14) 0.0582(11) 0.1704(10) 0.022(3) Uiso 1 1 d
C13B C -0.07484(12) 0.41075(10) 0.05770(11) 0.0291(3) Uani 1 1 d
H13D H -0.0814(17) 0.4836(14) 0.0459(12) 0.038(4) Uiso 1 1 d
H13E H -0.1317(16) 0.3545(13) 0.0024(11) 0.031(4) Uiso 1 1 d
H13F H -0.1045(16) 0.4023(12) 0.1126(11) 0.031(4) Uiso 1 1 d
C14B C 0.00107(13) -0.05891(9) 0.13602(9) 0.0260(2) Uani 1 1 d
H14D H -0.0831(17) -0.1063(13) 0.1289(11) 0.034(4) Uiso 1 1 d
H14E H 0.0323(16) -0.0831(13) 0.0831(12) 0.038(4) Uiso 1 1 d
H14F H 0.0760(16) -0.0582(12) 0.1964(11) 0.031(4) Uiso 1 1 d
C15B C 0.49669(13) 0.58356(9) 0.35059(9) 0.0263(2) Uani 1 1 d
H15B H 0.4601(16) 0.6490(13) 0.3501(11) 0.032(4) Uiso 1 1 d
C16B C 0.58611(13) 0.56951(9) 0.43671(9) 0.0280(3) Uani 1 1 d
C17B C 0.64688(13) 0.47728(10) 0.44295(9) 0.0270(2) Uani 1 1 d
H17B H 0.7077(16) 0.4686(13) 0.5036(12) 0.034(4) Uiso 1 1 d
C18B C 0.61730(11) 0.39618(9) 0.35934(8) 0.0228(2) Uani 1 1 d
C19B C 0.70867(19) 0.64868(12) 0.60335(10) 0.0426(4) Uani 1 1 d
H19D H 0.7118(18) 0.7146(15) 0.6467(13) 0.043(5) Uiso 1 1 d
H19E H 0.6827(17) 0.5843(14) 0.6270(12) 0.041(4) Uiso 1 1 d
H19F H 0.8010(19) 0.6459(14) 0.5980(13) 0.046(5) Uiso 1 1 d
C20B C 0.75873(19) 0.28680(14) 0.44667(11) 0.0465(4) Uani 1 1 d
H20D H 0.7793(19) 0.2160(16) 0.4355(13) 0.050(5) Uiso 1 1 d
H20E H 0.8379(19) 0.3432(16) 0.4738(14) 0.049(5) Uiso 1 1 d
H20F H 0.7051(19) 0.2861(15) 0.4924(14) 0.050(5) Uiso 1 1 d

loop_
_atom_site_aniso_label
_atom_site_aniso_U_11
_atom_site_aniso_U_22
_atom_site_aniso_U_33
_atom_site_aniso_U_23
_atom_site_aniso_U_13
_atom_site_aniso_U_12
O1A 0.0175(3) 0.0150(3) 0.0268(4) -0.0048(3) 0.0108(3) -0.0030(3)
O2A 0.0198(3) 0.0160(3) 0.0173(3) 0.0003(3) 0.0087(3) 0.0029(3)
O3A 0.0177(3) 0.0208(4) 0.0271(4) 0.0063(3) 0.0060(3) 0.0059(3)
O4A 0.0148(3) 0.0171(3) 0.0258(4) 0.0028(3) 0.0033(3) -0.0014(3)
N1A 0.0143(4) 0.0152(4) 0.0168(4) 0.0022(3) 0.0047(3) 0.0001(3)
N2A 0.0138(4) 0.0154(4) 0.0179(4) -0.0003(3) 0.0045(3) 0.0006(3)
C1A 0.0140(4) 0.0168(4) 0.0152(4) 0.0027(3) 0.0050(3) 0.0010(3)
C2A 0.0132(4) 0.0162(4) 0.0147(4) 0.0003(3) 0.0043(3) 0.0015(3)
C3A 0.0126(4) 0.0152(4) 0.0142(4) 0.0017(3) 0.0039(3) 0.0020(3)
C4A 0.0132(4) 0.0139(4) 0.0150(4) 0.0035(3) 0.0032(3) 0.0019(3)
C5A 0.0142(4) 0.0190(4) 0.0149(4) 0.0014(3) 0.0065(3) 0.0021(3)
C6A 0.0134(4) 0.0175(4) 0.0151(4) 0.0026(3) 0.0055(3) 0.0017(3)
C7A 0.0188(5) 0.0263(5) 0.0186(5) 0.0079(4) 0.0080(4) 0.0025(4)
C8A 0.0169(5) 0.0240(5) 0.0152(4) 0.0017(4) 0.0027(4) 0.0016(4)
C9A 0.0132(4) 0.0122(4) 0.0182(4) -0.0002(3) 0.0046(3) 0.0008(3)
C10A 0.0149(4) 0.0144(4) 0.0186(4) 0.0023(3) 0.0067(3) 0.0019(3)
C11A 0.0149(4) 0.0155(4) 0.0144(4) 0.0026(3) 0.0051(3) 0.0047(3)
C12A 0.0153(4) 0.0130(4) 0.0156(4) 0.0012(3) 0.0037(3) 0.0019(3)
C13A 0.0267(6) 0.0203(5) 0.0485(8) -0.0098(5) 0.0231(6) -0.0083(4)
C14A 0.0200(5) 0.0171(5) 0.0171(4) -0.0007(4) 0.0057(4) 0.0043(4)
C15A 0.0167(4) 0.0167(4) 0.0197(5) 0.0018(4) 0.0082(4) 0.0024(3)
C16A 0.0156(4) 0.0212(5) 0.0185(4) 0.0048(4) 0.0084(4) 0.0051(4)
C17A 0.0128(4) 0.0219(5) 0.0180(4) 0.0033(4) 0.0050(3) 0.0018(3)
C18A 0.0151(4) 0.0172(4) 0.0163(4) 0.0026(3) 0.0063(3) 0.0004(3)
C19A 0.0229(5) 0.0211(5) 0.0371(7) 0.0095(5) 0.0076(5) 0.0052(4)
C20A 0.0156(5) 0.0233(5) 0.0298(6) 0.0026(4) 0.0023(4) -0.0037(4)
O1B 0.0171(3) 0.0154(3) 0.0320(4) 0.0050(3) 0.0058(3) 0.0055(3)
O2B 0.0208(4) 0.0184(4) 0.0356(4) 0.0079(3) 0.0100(3) 0.0017(3)
O3B 0.0565(6) 0.0227(4) 0.0298(5) -0.0083(3) 0.0227(4) -0.0114(4)
O4B 0.0270(4) 0.0266(4) 0.0227(4) 0.0001(3) -0.0004(3) 0.0046(3)
N1B 0.0162(4) 0.0162(4) 0.0222(4) 0.0031(3) 0.0051(3) 0.0046(3)
N2B 0.0223(4) 0.0153(4) 0.0295(5) 0.0027(3) 0.0115(4) 0.0035(3)
C1B 0.0167(4) 0.0169(4) 0.0202(5) 0.0014(4) 0.0071(4) 0.0028(3)
C2B 0.0195(5) 0.0155(4) 0.0230(5) 0.0032(4) 0.0090(4) 0.0044(4)
C3B 0.0175(4) 0.0157(4) 0.0182(4) 0.0019(3) 0.0059(4) 0.0036(3)
C4B 0.0168(4) 0.0167(4) 0.0153(4) 0.0010(3) 0.0042(3) 0.0039(3)
C5B 0.0213(5) 0.0165(5) 0.0275(5) 0.0016(4) 0.0138(4) -0.0010(4)
C6B 0.0175(5) 0.0184(5) 0.0217(5) 0.0001(4) 0.0087(4) -0.0011(4)
C7B 0.0203(5) 0.0253(5) 0.0271(6) 0.0034(4) 0.0120(4) 0.0051(4)
C8B 0.0272(6) 0.0280(6) 0.0254(5) 0.0100(4) 0.0119(4) 0.0099(5)
C9B 0.0185(5) 0.0144(4) 0.0188(5) 0.0016(3) 0.0046(4) 0.0045(3)
C10B 0.0163(4) 0.0185(5) 0.0224(5) 0.0026(4) 0.0052(4) 0.0034(4)
C11B 0.0186(5) 0.0169(4) 0.0184(5) 0.0021(4) 0.0055(4) 0.0008(3)
C12B 0.0195(5) 0.0161(4) 0.0178(4) 0.0027(4) 0.0046(4) 0.0038(4)
C13B 0.0180(5) 0.0213(5) 0.0433(7) 0.0067(5) 0.0038(5) 0.0061(4)
C14B 0.0293(6) 0.0181(5) 0.0315(6) 0.0068(4) 0.0119(5) 0.0025(4)
C15B 0.0318(6) 0.0158(5) 0.0324(6) -0.0017(4) 0.0192(5) -0.0032(4)
C16B 0.0357(6) 0.0194(5) 0.0267(6) -0.0049(4) 0.0187(5) -0.0101(4)
C17B 0.0303(6) 0.0241(5) 0.0213(5) -0.0014(4) 0.0102(4) -0.0079(4)
C18B 0.0221(5) 0.0203(5) 0.0230(5) 0.0005(4) 0.0084(4) -0.0023(4)
C19B 0.0624(10) 0.0302(7) 0.0266(6) -0.0065(5) 0.0215(6) -0.0198(6)
C20B 0.0534(10) 0.0350(8) 0.0284(7) 0.0005(6) -0.0124(7) 0.0087(7)

loop_
_atom_type_symbol
_atom_type_description
_atom_type_scat_dispersion_real
_atom_type_scat_dispersion_imag
_atom_type_scat_source
C C 0.0033 0.0016 'International Tables Vol C Tables 4.2.6.8 and 6.1.1.4'
H H 0.0000 0.0000 'International Tables Vol C Tables 4.2.6.8 and 6.1.1.4'
N N 0.0061 0.0033 'International Tables Vol C Tables 4.2.6.8 and 6.1.1.4'
O O 0.0106 0.0060 'International Tables Vol C Tables 4.2.6.8 and 6.1.1.4'

loop_
_geom_angle_atom_site_label_1
_geom_angle_atom_site_label_2
_geom_angle_atom_site_label_3
_geom_angle
C9A O1A C13A 115.62(8)
C11A O2A C14A 116.25(8)
C16A O3A C19A 116.53(9)
C18A O4A C20A 117.22(9)
C4A N1A C1A 107.82(8)
C4A N1A H1A 115.0(9)
C1A N1A H1A 114.1(9)
C5A N2A C2A 107.77(8)
C5A N2A H2A 115.4(9)
C2A N2A H2A 117.9(9)
N1A C1A C6A 114.28(8)
N1A C1A C7A 110.30(8)
C6A C1A C7A 111.38(8)
N1A C1A C2A 103.76(7)
C6A C1A C2A 100.63(8)
C7A C1A C2A 116.12(8)
N2A C2A C3A 114.53(8)
N2A C2A C8A 111.37(8)
C3A C2A C8A 111.13(8)
N2A C2A C1A 103.59(7)
C3A C2A C1A 100.61(7)
C8A C2A C1A 115.09(8)
C4A C3A C9A 118.87(9)
C4A C3A C2A 110.57(8)
C9A C3A C2A 130.48(9)
C3A C4A C12A 122.98(9)
C3A C4A N1A 110.42(8)
C12A C4A N1A 126.48(9)
C6A C5A C15A 122.13(9)
C6A C5A N2A 110.55(9)
C15A C5A N2A 127.28(9)
C5A C6A C18A 119.91(9)
C5A C6A C1A 110.34(8)
C18A C6A C1A 129.71(9)
C1A C7A H7A 109.6(8)
C1A C7A H7B 110.4(8)
H7A C7A H7B 109.4(11)
C1A C7A H7C 109.7(9)
H7A C7A H7C 108.6(12)
H7B C7A H7C 109.3(12)
C2A C8A H8A 108.9(9)
C2A C8A H8B 111.7(9)
H8A C8A H8B 110.0(13)
C2A C8A H8C 111.0(9)
H8A C8A H8C 109.2(13)
H8B C8A H8C 105.9(12)
O1A C9A C10A 123.69(9)
O1A C9A C3A 116.13(9)
C10A C9A C3A 120.17(9)
C9A C10A C11A 119.40(9)
C9A C10A H10A 123.1(9)
C11A C10A H10A 117.5(9)
O2A C11A C12A 124.03(9)
O2A C11A C10A 114.14(8)
C12A C11A C10A 121.83(9)
C11A C12A C4A 116.68(9)
C11A C12A H12A 122.9(8)
C4A C12A H12A 120.4(8)
O1A C13A H13A 104.0(10)
O1A C13A H13B 109.3(10)
H13A C13A H13B 111.3(14)
O1A C13A H13C 109.8(9)
H13A C13A H13C 107.6(13)
H13B C13A H13C 114.3(14)
O2A C14A H14A 105.8(8)
O2A C14A H14B 108.9(8)
H14A C14A H14B 110.2(11)
O2A C14A H14C 113.2(8)
H14A C14A H14C 109.4(11)
H14B C14A H14C 109.3(12)
C16A C15A C5A 116.68(9)
C16A C15A H15A 122.3(8)
C5A C15A H15A 121.0(8)
O3A C16A C15A 123.01(9)
O3A C16A C17A 114.29(9)
C15A C16A C17A 122.71(9)
C18A C17A C16A 118.52(9)
C18A C17A H17A 122.3(9)
C16A C17A H17A 119.2(9)
O4A C18A C6A 115.09(9)
O4A C18A C17A 124.85(9)
C6A C18A C17A 120.02(9)
O3A C19A H19A 104.2(9)
O3A C19A H19B 112.0(8)
H19A C19A H19B 111.5(12)
O3A C19A H19C 111.4(9)
H19A C19A H19C 109.2(13)
H19B C19A H19C 108.6(13)
O4A C20A H20A 106.1(9)
O4A C20A H20B 111.8(10)
H20A C20A H20B 112.0(14)
O4A C20A H20C 110.7(9)
H20A C20A H20C 110.0(13)
H20B C20A H20C 106.3(13)
C9B O1B C13B 117.11(9)
C11B O2B C14B 117.55(9)
C16B O3B C19B 118.26(12)
C18B O4B C20B 117.42(10)
C4B N1B C1B 108.49(8)
C4B N1B H1B 116.7(11)
C1B N1B H1B 117.5(11)
C5B N2B C2B 107.77(9)
C5B N2B H2B 115.4(11)
C2B N2B H2B 114.8(11)
N1B C1B C6B 115.65(9)
N1B C1B C7B 110.81(9)
C6B C1B C7B 110.93(9)
N1B C1B C2B 103.37(8)
C6B C1B C2B 100.35(8)
C7B C1B C2B 115.30(9)
N2B C2B C3B 115.77(8)
N2B C2B C8B 110.85(9)
C3B C2B C8B 110.90(9)
N2B C2B C1B 103.55(8)
C3B C2B C1B 100.21(8)
C8B C2B C1B 115.12(9)
C4B C3B C9B 118.98(9)
C4B C3B C2B 109.59(9)
C9B C3B C2B 131.12(9)
N1B C4B C3B 110.60(9)
N1B C4B C12B 126.75(9)
C3B C4B C12B 122.55(9)
C15B C5B C6B 122.23(11)
C15B C5B N2B 127.16(11)
C6B C5B N2B 110.54(9)
C18B C6B C5B 119.25(10)
C18B C6B C1B 130.82(10)
C5B C6B C1B 109.84(9)
C1B C7B H7D 108.8(9)
C1B C7B H7E 111.6(8)
H7D C7B H7E 108.1(12)
C1B C7B H7F 109.7(9)
H7D C7B H7F 108.7(12)
H7E C7B H7F 109.9(12)
C2B C8B H8D 109.4(9)
C2B C8B H8E 110.6(9)
H8D C8B H8E 110.3(13)
C2B C8B H8F 111.2(9)
H8D C8B H8F 108.2(13)
H8E C8B H8F 107.1(13)
O1B C9B C10B 123.54(9)
O1B C9B C3B 116.10(9)
C10B C9B C3B 120.36(9)
C9B C10B C11B 119.14(10)
C9B C10B H10B 122.7(9)
C11B C10B H10B 118.1(9)
O2B C11B C12B 124.07(9)
O2B C11B C10B 113.87(9)
C12B C11B C10B 122.06(10)
C11B C12B C4B 116.88(9)
C11B C12B H12B 121.9(8)
C4B C12B H12B 121.2(8)
O1B C13B H13D 104.9(10)
O1B C13B H13E 113.1(9)
H13D C13B H13E 111.4(13)
O1B C13B H13F 109.3(9)
H13D C13B H13F 109.3(13)
H13E C13B H13F 108.8(13)
O2B C14B H14D 105.0(9)
O2B C14B H14E 110.7(9)
H14D C14B H14E 110.8(13)
O2B C14B H14F 110.9(9)
H14D C14B H14F 112.1(13)
H14E C14B H14F 107.4(13)
C5B C15B C16B 117.25(11)
C5B C15B H15B 123.9(10)
C16B C15B H15B 118.8(9)
O3B C16B C15B 115.11(12)
O3B C16B C17B 122.58(12)
C15B C16B C17B 122.30(11)
C16B C17B C18B 118.79(11)
C16B C17B H17B 121.0(10)
C18B C17B H17B 120.2(10)
O4B C18B C6B 116.48(10)
O4B C18B C17B 123.35(11)
C6B C18B C17B 120.17(11)
O3B C19B H19D 104.9(11)
O3B C19B H19E 111.7(10)
H19D C19B H19E 110.0(14)
O3B C19B H19F 112.1(10)
H19D C19B H19F 110.8(15)
H19E C19B H19F 107.5(14)
O4B C20B H20D 107.6(11)
O4B C20B H20E 111.2(11)
H20D C20B H20E 112.9(16)
O4B C20B H20F 108.5(11)
H20D C20B H20F 106.3(15)
H20E C20B H20F 110.1(15)

loop_
_geom_bond_atom_site_label_1
_geom_bond_atom_site_label_2
_geom_bond_distance
O1A C9A 1.3759(12)
O1A C13A 1.4327(14)
O2A C11A 1.3671(12)
O2A C14A 1.4322(12)
O3A C16A 1.3793(12)
O3A C19A 1.4251(14)
O4A C18A 1.3699(12)
O4A C20A 1.4287(13)
N1A C4A 1.4058(12)
N1A C1A 1.4873(13)
N1A H1A 0.895(14)
N2A C5A 1.3984(13)
N2A C2A 1.4806(13)
N2A H2A 0.896(15)
C1A C6A 1.5104(14)
C1A C7A 1.5239(14)
C1A C2A 1.5790(14)
C2A C3A 1.5159(13)
C2A C8A 1.5231(14)
C3A C4A 1.3877(13)
C3A C9A 1.3946(13)
C4A C12A 1.3992(14)
C5A C6A 1.3865(14)
C5A C15A 1.3976(14)
C6A C18A 1.3933(13)
C7A H7A 0.998(14)
C7A H7B 0.990(15)
C7A H7C 0.969(16)
C8A H8A 0.961(16)
C8A H8B 0.990(15)
C8A H8C 1.002(15)
C9A C10A 1.3905(14)
C10A C11A 1.4052(14)
C10A H10A 0.959(15)
C11A C12A 1.3936(14)
C12A H12A 0.976(13)
C13A H13A 0.972(17)
C13A H13B 0.969(17)
C13A H13C 1.042(17)
C14A H14A 0.981(14)
C14A H14B 0.994(15)
C14A H14C 0.982(14)
C15A C16A 1.3955(14)
C15A H15A 0.969(14)
C16A C17A 1.4044(15)
C17A C18A 1.3948(14)
C17A H17A 0.953(15)
C19A H19A 0.973(15)
C19A H19B 0.992(15)
C19A H19C 0.983(16)
C20A H20A 1.001(17)
C20A H20B 0.958(17)
C20A H20C 0.989(16)
O1B C9B 1.3785(12)
O1B C13B 1.4255(14)
O2B C11B 1.3673(13)
O2B C14B 1.4274(14)
O3B C16B 1.3715(14)
O3B C19B 1.422(2)
O4B C18B 1.3726(14)
O4B C20B 1.4234(16)
N1B C4B 1.3918(13)
N1B C1B 1.4696(13)
N1B H1B 0.870(17)
N2B C5B 1.4020(15)
N2B C2B 1.4825(14)
N2B H2B 0.882(17)
C1B C6B 1.5207(15)
C1B C7B 1.5253(15)
C1B C2B 1.5828(15)
C2B C3B 1.5207(14)
C2B C8B 1.5266(16)
C3B C4B 1.3924(14)
C3B C9B 1.3932(14)
C4B C12B 1.3989(14)
C5B C15B 1.3910(15)
C5B C6B 1.3978(15)
C6B C18B 1.3878(16)
C7B H7D 1.003(15)
C7B H7E 0.983(15)
C7B H7F 1.001(15)
C8B H8D 1.007(16)
C8B H8E 0.979(17)
C8B H8F 0.988(17)
C9B C10B 1.3906(15)
C10B C11B 1.4037(15)
C10B H10B 0.981(15)
C11B C12B 1.3926(15)
C12B H12B 0.958(14)
C13B H13D 0.968(17)
C13B H13E 0.965(16)
C13B H13F 0.992(16)
C14B H14D 0.967(16)
C14B H14E 0.977(17)
C14B H14F 0.993(16)
C15B C16B 1.3931(19)
C15B H15B 0.953(16)
C16B C17B 1.3966(19)
C17B C18B 1.4047(16)
C17B H17B 0.967(16)
C19B H19D 0.958(18)
C19B H19E 0.981(17)
C19B H19F 1.005(19)
C20B H20D 0.944(19)
C20B H20E 0.948(19)
C20B H20F 1.02(2)

loop_
_geom_hbond_atom_site_label_D
_geom_hbond_atom_site_label_H
_geom_hbond_atom_site_label_A
_geom_hbond_distance_DH
_geom_hbond_distance_HA
_geom_hbond_distance_DA
_geom_hbond_angle_DHA
_geom_hbond_site_symmetry_A
N2A H2A N2B 0.896(15) 2.626(15) 3.4956(13) 164.1(12) 2_666
N2A H2A O1A 0.896(15) 2.659(15) 3.1569(12) 116.1(11) .
N1A H1A O4A 0.895(14) 2.527(14) 3.0904(12) 121.5(11) .
N1A H1A O4B 0.895(14) 2.593(14) 3.2205(13) 127.8(11) 2_656
N1B H1B N1A 0.870(17) 2.291(17) 3.1324(13) 162.8(16) 2_656
N2B H2B O1A 0.882(17) 2.590(16) 3.3220(13) 141.0(13) 2_666
N2B H2B O1B 0.882(17) 2.659(16) 3.1895(13) 119.7(13) .

loop_
_geom_torsion_atom_site_label_1
_geom_torsion_atom_site_label_2
_geom_torsion_atom_site_label_3
_geom_torsion_atom_site_label_4
_geom_torsion
C4A N1A C1A C6A 82.89(10)
C4A N1A C1A C7A -150.72(8)
C4A N1A C1A C2A -25.70(10)
C5A N2A C2A C3A 82.10(10)
C5A N2A C2A C8A -150.73(8)
C5A N2A C2A C1A -26.46(10)
N1A C1A C2A N2A 142.59(8)
C6A C1A C2A N2A 24.12(9)
C7A C1A C2A N2A -96.22(10)
N1A C1A C2A C3A 23.92(9)
C6A C1A C2A C3A -94.56(8)
C7A C1A C2A C3A 145.10(9)
N1A C1A C2A C8A -95.60(9)
C6A C1A C2A C8A 145.93(8)
C7A C1A C2A C8A 25.59(12)
N2A C2A C3A C4A -125.58(9)
C8A C2A C3A C4A 107.14(9)
C1A C2A C3A C4A -15.20(10)
N2A C2A C3A C9A 57.80(13)
C8A C2A C3A C9A -69.49(13)
C1A C2A C3A C9A 168.17(10)
C9A C3A C4A C12A 0.65(14)
C2A C3A C4A C12A -176.42(9)
C9A C3A C4A N1A 176.93(8)
C2A C3A C4A N1A -0.14(11)
C1A N1A C4A C3A 16.94(10)
C1A N1A C4A C12A -166.95(9)
C2A N2A C5A C6A 18.11(11)
C2A N2A C5A C15A -163.88(9)
C15A C5A C6A C18A -1.55(15)
N2A C5A C6A C18A 176.58(9)
C15A C5A C6A C1A -179.27(9)
N2A C5A C6A C1A -1.14(11)
N1A C1A C6A C5A -125.22(9)
C7A C1A C6A C5A 108.96(10)
C2A C1A C6A C5A -14.72(10)
N1A C1A C6A C18A 57.35(13)
C7A C1A C6A C18A -68.47(13)
C2A C1A C6A C18A 167.85(10)
C13A O1A C9A C10A -5.70(15)
C13A O1A C9A C3A 174.89(10)
C4A C3A C9A O1A -178.75(9)
C2A C3A C9A O1A -2.36(15)
C4A C3A C9A C10A 1.82(14)
C2A C3A C9A C10A 178.21(9)
O1A C9A C10A C11A 178.09(9)
C3A C9A C10A C11A -2.52(15)
C14A O2A C11A C12A -6.52(13)
C14A O2A C11A C10A 173.65(8)
C9A C10A C11A O2A -179.36(9)
C9A C10A C11A C12A 0.80(15)
O2A C11A C12A C4A -178.28(9)
C10A C11A C12A C4A 1.53(14)
C3A C4A C12A C11A -2.28(14)
N1A C4A C12A C11A -177.94(9)
C6A C5A C15A C16A 0.10(14)
N2A C5A C15A C16A -177.70(9)
C19A O3A C16A C15A -1.48(14)
C19A O3A C16A C17A 178.85(10)
C5A C15A C16A O3A -178.42(9)
C5A C15A C16A C17A 1.22(15)
O3A C16A C17A C18A 178.60(9)
C15A C16A C17A C18A -1.07(15)
C20A O4A C18A C6A 171.95(9)
C20A O4A C18A C17A -10.25(15)
C5A C6A C18A O4A 179.61(9)
C1A C6A C18A O4A -3.17(15)
C5A C6A C18A C17A 1.70(15)
C1A C6A C18A C17A 178.92(9)
C16A C17A C18A O4A -178.12(9)
C16A C17A C18A C6A -0.42(15)
C4B N1B C1B C6B 81.76(11)
C4B N1B C1B C7B -150.91(9)
C4B N1B C1B C2B -26.84(10)
C5B N2B C2B C3B 81.08(11)
C5B N2B C2B C8B -151.50(9)
C5B N2B C2B C1B -27.51(10)
N1B C1B C2B N2B 145.76(8)
C6B C1B C2B N2B 26.04(10)
C7B C1B C2B N2B -93.16(10)
N1B C1B C2B C3B 25.90(9)
C6B C1B C2B C3B -93.81(9)
C7B C1B C2B C3B 146.99(9)
N1B C1B C2B C8B -93.09(10)
C6B C1B C2B C8B 147.20(9)
C7B C1B C2B C8B 27.99(13)
N2B C2B C3B C4B -128.10(10)
C8B C2B C3B C4B 104.50(10)
C1B C2B C3B C4B -17.54(10)
N2B C2B C3B C9B 58.54(15)
C8B C2B C3B C9B -68.86(14)
C1B C2B C3B C9B 169.10(11)
C1B N1B C4B C3B 16.52(11)
C1B N1B C4B C12B -167.05(10)
C9B C3B C4B N1B 176.19(9)
C2B C3B C4B N1B 1.90(12)
C9B C3B C4B C12B -0.42(15)
C2B C3B C4B C12B -174.71(9)
C2B N2B C5B C15B -165.30(10)
C2B N2B C5B C6B 17.62(11)
C15B C5B C6B C18B 0.33(16)
N2B C5B C6B C18B 177.58(9)
C15B C5B C6B C1B -176.56(10)
N2B C5B C6B C1B 0.69(12)
N1B C1B C6B C18B 56.25(15)
C7B C1B C6B C18B -71.03(14)
C2B C1B C6B C18B 166.64(11)
N1B C1B C6B C5B -127.33(9)
C7B C1B C6B C5B 105.39(10)
C2B C1B C6B C5B -16.94(10)
C13B O1B C9B C10B -3.42(15)
C13B O1B C9B C3B 176.13(10)
C4B C3B C9B O1B -178.46(9)
C2B C3B C9B O1B -5.60(16)
C4B C3B C9B C10B 1.10(15)
C2B C3B C9B C10B 173.96(10)
O1B C9B C10B C11B 177.70(9)
C3B C9B C10B C11B -1.83(16)
C14B O2B C11B C12B -13.14(15)
C14B O2B C11B C10B 166.71(10)
C9B C10B C11B O2B -177.93(9)
C9B C10B C11B C12B 1.92(16)
O2B C11B C12B C4B 178.62(9)
C10B C11B C12B C4B -1.22(15)
N1B C4B C12B C11B -175.57(10)
C3B C4B C12B C11B 0.47(15)
C6B C5B C15B C16B -0.21(16)
N2B C5B C15B C16B -176.98(10)
C19B O3B C16B C15B -174.31(10)
C19B O3B C16B C17B 6.20(17)
C5B C15B C16B O3B -179.63(10)
C5B C15B C16B C17B -0.14(17)
O3B C16B C17B C18B 179.80(10)
C15B C16B C17B C18B 0.35(17)
C20B O4B C18B C6B -177.93(13)
C20B O4B C18B C17B 1.69(18)
C5B C6B C18B O4B 179.52(9)
C1B C6B C18B O4B -4.34(17)
C5B C6B C18B C17B -0.11(16)
C1B C6B C18B C17B 176.03(10)
C16B C17B C18B O4B -179.82(10)
C16B C17B C18B C6B -0.22(16)
